data_9000271
loop_
_publ_author_name
'Baur, W. H.'

_publ_section_title
;
 Computer-simulated crystal structures of observed and hypothetical Mg2SiO4
 polymorphs of low and high density
 Model I
;
_journal_name_full 'American Mineralogist'
_journal_page_first 709
_journal_page_last 731
_journal_volume 57
_journal_year 1972
_chemical_compound_source hypothetical
_chemical_formula_structural 'Mg2 (Si O4)'
_chemical_formula_sum 'Mg2 O4 Si'
_space_group_IT_number 10
_symmetry_space_group_name_Hall '-P 2y'
_symmetry_space_group_name_H-M 'P 1 2/m 1'
_cell_angle_alpha 90
_cell_angle_beta 90.
_cell_angle_gamma 90
_cell_length_a 10.11
_cell_length_b 5.77
_cell_length_c 4.70
_cell_formula_units_Z 4
_cell_volume 274.173
_database_code_amcsd 0000280
_exptl_crystal_density_diffrn 3.408
_cod_original_formula_sum 'Si Mg2 O4'
_cod_database_code 9000271
_amcsd_formula_title Mg2SiO4

loop_
_space_group_symop_operation_xyz
x,y,z
x,-y,z
-x,y,-z
-x,-y,-z

loop_
_atom_site_label
_atom_site_fract_x
_atom_site_fract_y
_atom_site_fract_z
Si1 0.84200 0.50000 0.87520
Si2 0.32260 0.00000 0.88240
Mg1 0.50000 0.50000 0.00000
Mg2 0.00000 0.00000 0.50000
Mg3 0.00000 0.50000 0.50000
Mg4 0.50000 0.00000 0.50000
Mg5 0.24820 0.25270 0.49900
O1 0.31540 0.50000 0.21050
O2 0.16420 0.50000 0.77570
O3 0.83050 0.00000 0.23340
O4 0.33300 0.00000 0.23090
O5 0.08510 0.26010 0.22870
O6 0.59320 0.22810 0.22100

loop_
_cod_related_entry_id
_cod_related_entry_database
_cod_related_entry_code
1 AMCSD 0000280
